data_7159322
loop_
_publ_author_name
'Ojo, O. Stephen'
'Hughes, David L.'
'Richards, Christopher J.'

_publ_section_title
;
 An expedient copper-catalysed asymmetric synthesis of &#x3b3;-lactones
 and &#x3b3;-lactams. Application to the synthesis of lucidulactone A.
;
_journal_issue 19
_journal_name_full 'Organic &amp; biomolecular chemistry'
_journal_page_first 4144
_journal_page_last 4149
_journal_paper_doi 10.1039/d3ob00563a
_journal_volume 21
_journal_year 2023
_chemical_absolute_configuration ad
_chemical_formula_moiety 'C18 H28 O5 Si'
_chemical_formula_structural 'butyrolactyl-C6H2-3,5-(OMe)2, 4-OSi-Me2,tBu'
_chemical_formula_sum 'C18 H28 O5 Si'
_chemical_formula_weight 352.49
_space_group_crystal_system monoclinic
_space_group_IT_number 4
_space_group_name_Hall 'P 2yb'
_space_group_name_H-M_alt 'P 1 21 1'
_atom_sites_solution_hydrogens geom
_atom_sites_solution_primary dual
_audit_creation_method SHELXL-2018/3
_audit_update_record
;
2021-11-09 deposited with the CCDC.	2023-04-20 downloaded from the CCDC.
;
_cell_angle_alpha 90
_cell_angle_beta 91.051(4)
_cell_angle_gamma 90
_cell_formula_units_Z 4
_cell_length_a 7.1914(4)
_cell_length_b 10.5484(5)
_cell_length_c 24.6032(13)
_cell_measurement_reflns_used 4489
_cell_measurement_temperature 100.00(11)
_cell_measurement_theta_max 30.2930
_cell_measurement_theta_min 2.0900
_cell_volume 1866.03(17)
_computing_cell_refinement 'CrysAlisPro 1.171.40.57a (Rigaku OD, 2019)'
_computing_data_collection 'CrysAlisPro 1.171.40.57a (Rigaku OD, 2019)'
_computing_data_reduction 'CrysAlisPro 1.171.40.57a (Rigaku OD, 2019)'
_computing_molecular_graphics 'ORTEP (Johnson, 1976 and Farrugia, 2012)'
_computing_publication_material 'SHELXL-2018/3 (Sheldrick, 2015b) and WINGX (Farrugia, 2012)'
_computing_structure_refinement 'SHELXL-2018/3 (Sheldrick, 2015b)'
_computing_structure_solution 'SHELXT (Sheldrick, 2015a)'
_diffrn_ambient_environment N~2~
_diffrn_ambient_temperature 100.01(10)
_diffrn_detector 'Hybrid Pixel Array Detector'
_diffrn_detector_area_resol_mean 10.0000
_diffrn_detector_type HyPix
_diffrn_measured_fraction_theta_full 0.991
_diffrn_measured_fraction_theta_max 0.775
_diffrn_measurement_device 'four-circle diffractometer'
_diffrn_measurement_device_type 'XtaLAB Synergy, Dualflex, HyPix'
_diffrn_measurement_method '\w scans'
_diffrn_radiation_monochromator mirror
_diffrn_radiation_probe x-ray
_diffrn_radiation_type 'Mo K\a'
_diffrn_radiation_wavelength 0.71073
_diffrn_reflns_av_R_equivalents 0.0430
_diffrn_reflns_av_unetI/netI 0.0770
_diffrn_reflns_Laue_measured_fraction_full 0.991
_diffrn_reflns_Laue_measured_fraction_max 0.775
_diffrn_reflns_limit_h_max 9
_diffrn_reflns_limit_h_min -8
_diffrn_reflns_limit_k_max 13
_diffrn_reflns_limit_k_min -14
_diffrn_reflns_limit_l_max 30
_diffrn_reflns_limit_l_min -26
_diffrn_reflns_number 13116
_diffrn_reflns_point_group_measured_fraction_full 0.923
_diffrn_reflns_point_group_measured_fraction_max 0.682
_diffrn_reflns_theta_full 25.242
_diffrn_reflns_theta_max 30.796
_diffrn_reflns_theta_min 2.101
_diffrn_source 'micro-focus sealed X-ray tube'
_diffrn_source_type 'PhotonJet (Mo) X-ray Source'
_exptl_absorpt_coefficient_mu 0.149
_exptl_absorpt_correction_T_max 1.00000
_exptl_absorpt_correction_T_min 0.78699
_exptl_absorpt_correction_type multi-scan
_exptl_absorpt_process_details
;
CrysAlisPro 1.171.40.82a (Rigaku Oxford Diffraction, 2020)
Empirical absorption correction using spherical harmonics,
implemented in SCALE3 ABSPACK scaling algorithm.
;
_exptl_crystal_colour colourless
_exptl_crystal_density_diffrn 1.255
_exptl_crystal_description rod
_exptl_crystal_F_000 760
_exptl_crystal_size_max 0.185
_exptl_crystal_size_mid 0.045
_exptl_crystal_size_min 0.034
_refine_diff_density_max 0.321
_refine_diff_density_min -0.255
_refine_diff_density_rms 0.058
_refine_ls_abs_structure_details
;
 Flack x determined using 2179 quotients [(I+)-(I-)]/[(I+)+(I-)]
 (Parsons, Flack and Wagner, Acta Cryst. B69 (2013) 249-259).
;
_refine_ls_abs_structure_Flack -0.24(10)
_refine_ls_extinction_method none
_refine_ls_goodness_of_fit_ref 1.012
_refine_ls_hydrogen_treatment constr
_refine_ls_matrix_type full
_refine_ls_number_parameters 433
_refine_ls_number_reflns 7980
_refine_ls_number_restraints 1
_refine_ls_restrained_S_all 1.012
_refine_ls_R_factor_all 0.0667
_refine_ls_R_factor_gt 0.0481
_refine_ls_shift/su_max 0.001
_refine_ls_shift/su_mean 0.000
_refine_ls_structure_factor_coef Fsqd
_refine_ls_weighting_details 'w=1/[\s^2^(Fo^2^)+(0.0495P)^2^] where P=(Fo^2^+2Fc^2^)/3'
_refine_ls_weighting_scheme calc
_refine_ls_wR_factor_gt 0.0988
_refine_ls_wR_factor_ref 0.1049
_reflns_Friedel_coverage 0.677
_reflns_Friedel_fraction_full 0.846
_reflns_Friedel_fraction_max 0.579
_reflns_number_gt 6444
_reflns_number_total 7980
_reflns_threshold_expression 'I > 2\s(I)'
_cod_data_source_file d3ob00563a2.cif
_cod_data_source_block stepheno10
_cod_depositor_comments 'Adding full bibliography for 7159321--7159322.cif.'
_cod_original_sg_symbol_H-M 'P 21'
_cod_database_code 7159322
_shelx_shelxl_version_number 2018/3
_shelx_space_group_comment
;
The symmetry employed for this shelxl refinement is uniquely defined
by the following loop, which should always be used as a source of
symmetry information in preference to the above space-group names.
They are only intended as comments.
;

loop_
_space_group_symop_operation_xyz
'x, y, z'
'-x, y+1/2, -z'

loop_
_atom_site_label
_atom_site_type_symbol
_atom_site_fract_x
_atom_site_fract_y
_atom_site_fract_z
_atom_site_U_iso_or_equiv
_atom_site_adp_type
_atom_site_occupancy
_atom_site_site_symmetry_order
_atom_site_calc_flag
_atom_site_refinement_flags_posn
_atom_site_refinement_flags_adp
_atom_site_refinement_flags_occupancy
_atom_site_disorder_assembly
_atom_site_disorder_group
C1 C 0.3482(4) 0.5224(3) 0.59784(13) 0.0133(7) Uani 1 1 d . . . . .
C2 C 0.1655(4) 0.4796(3) 0.59207(13) 0.0139(7) Uani 1 1 d . . . . .
H2 H 0.102789 0.448514 0.621998 0.017 Uiso 1 1 calc R U . . .
C3 C 0.0775(4) 0.4837(3) 0.54124(13) 0.0138(7) Uani 1 1 d . . . . .
C4 C 0.1689(4) 0.5294(3) 0.49594(13) 0.0119(6) Uani 1 1 d . . . . .
C5 C 0.3532(4) 0.5708(3) 0.50190(14) 0.0130(7) Uani 1 1 d . . . . .
C6 C 0.4428(4) 0.5671(3) 0.55281(14) 0.0127(7) Uani 1 1 d . . . . .
H6 H 0.565221 0.594545 0.556592 0.015 Uiso 1 1 calc R U . . .
C7 C 0.4434(4) 0.5246(3) 0.65365(13) 0.0136(7) Uani 1 1 d . . . . .
H7 H 0.570838 0.555787 0.649648 0.016 Uiso 1 1 calc R U . . .
C8 C 0.4508(5) 0.3944(4) 0.68191(14) 0.0204(8) Uani 1 1 d . . . . .
H8A H 0.341908 0.344461 0.672124 0.024 Uiso 1 1 calc R U . . .
H8B H 0.561018 0.348028 0.671468 0.024 Uiso 1 1 calc R U . . .
O9 O 0.4555(3) 0.4206(3) 0.74007(10) 0.0225(6) Uani 1 1 d . . . . .
O10 O 0.3633(3) 0.5744(3) 0.79521(10) 0.0290(7) Uani 1 1 d . . . . .
C10 C 0.3859(4) 0.5372(4) 0.74952(15) 0.0207(8) Uani 1 1 d . . . . .
C11 C 0.3468(5) 0.6049(4) 0.69691(14) 0.0178(7) Uani 1 1 d . . . . .
H11A H 0.397343 0.690128 0.697920 0.021 Uiso 1 1 calc R U . . .
H11B H 0.214071 0.609685 0.689502 0.021 Uiso 1 1 calc R U . . .
O3 O -0.1029(3) 0.4471(2) 0.53205(9) 0.0181(5) Uani 1 1 d . . . . .
C31 C -0.1818(5) 0.3645(4) 0.57119(16) 0.0224(8) Uani 1 1 d . . . . .
H31A H -0.307918 0.345279 0.560680 0.034 Uiso 1 1 calc R U . . .
H31B H -0.110857 0.287526 0.573149 0.034 Uiso 1 1 calc R U . . .
H31C H -0.179923 0.405093 0.606123 0.034 Uiso 1 1 calc R U . . .
O4 O 0.0774(3) 0.5412(2) 0.44675(9) 0.0141(5) Uani 1 1 d . . . . .
Si1 Si 0.02232(12) 0.43005(9) 0.40081(4) 0.0140(2) Uani 1 1 d . . . . .
C41 C -0.2219(5) 0.3771(4) 0.40734(15) 0.0236(8) Uani 1 1 d . . . . .
H41A H -0.249232 0.313445 0.380479 0.035 Uiso 1 1 calc R U . . .
H41B H -0.239260 0.342396 0.442962 0.035 Uiso 1 1 calc R U . . .
H41C H -0.303834 0.448053 0.401973 0.035 Uiso 1 1 calc R U . . .
C42 C 0.1793(5) 0.2914(4) 0.40974(17) 0.0272(9) Uani 1 1 d . . . . .
H42A H 0.147364 0.227709 0.383307 0.041 Uiso 1 1 calc R U . . .
H42B H 0.305757 0.317623 0.404921 0.041 Uiso 1 1 calc R U . . .
H42C H 0.165882 0.257210 0.445621 0.041 Uiso 1 1 calc R U . . .
C43 C 0.0555(5) 0.5110(3) 0.33352(14) 0.0178(7) Uani 1 1 d . . . . .
C44 C 0.0299(5) 0.4155(4) 0.28681(15) 0.0251(8) Uani 1 1 d . . . . .
H44A H 0.118491 0.347983 0.291137 0.038 Uiso 1 1 calc R U . . .
H44B H -0.093791 0.381327 0.287384 0.038 Uiso 1 1 calc R U . . .
H44C H 0.049009 0.457433 0.252743 0.038 Uiso 1 1 calc R U . . .
C45 C 0.2532(5) 0.5677(4) 0.33115(16) 0.0255(9) Uani 1 1 d . . . . .
H45A H 0.270460 0.627546 0.360195 0.038 Uiso 1 1 calc R U . . .
H45B H 0.343312 0.500983 0.334851 0.038 Uiso 1 1 calc R U . . .
H45C H 0.268586 0.609763 0.296927 0.038 Uiso 1 1 calc R U . . .
C46 C -0.0866(5) 0.6191(4) 0.32653(15) 0.0237(8) Uani 1 1 d . . . . .
H46A H -0.070699 0.678868 0.355690 0.036 Uiso 1 1 calc R U . . .
H46B H -0.067445 0.661051 0.292455 0.036 Uiso 1 1 calc R U . . .
H46C H -0.210245 0.584945 0.327097 0.036 Uiso 1 1 calc R U . . .
O5 O 0.4341(3) 0.6119(2) 0.45530(9) 0.0147(5) Uani 1 1 d . . . . .
C51 C 0.6078(4) 0.6775(4) 0.46077(14) 0.0178(7) Uani 1 1 d . . . . .
H51A H 0.650236 0.701424 0.425458 0.027 Uiso 1 1 calc R U . . .
H51B H 0.591482 0.752092 0.482530 0.027 Uiso 1 1 calc R U . . .
H51C H 0.698023 0.622974 0.477999 0.027 Uiso 1 1 calc R U . . .
C101 C 0.8381(4) 0.5511(3) 0.90238(13) 0.0135(7) Uani 1 1 d . . . . .
C102 C 0.6555(4) 0.5095(3) 0.90745(14) 0.0144(7) Uani 1 1 d . . . . .
H102 H 0.590533 0.478312 0.877277 0.017 Uiso 1 1 calc R U . . .
C103 C 0.5703(4) 0.5148(3) 0.95763(13) 0.0127(7) Uani 1 1 d . . . . .
C104 C 0.6651(4) 0.5608(3) 1.00377(13) 0.0120(7) Uani 1 1 d . . . . .
C105 C 0.8494(4) 0.6006(3) 0.99872(14) 0.0129(7) Uani 1 1 d . . . . .
C106 C 0.9350(4) 0.5955(3) 0.94835(14) 0.0129(7) Uani 1 1 d . . . . .
H106 H 1.057734 0.621870 0.945318 0.015 Uiso 1 1 calc R U . . .
C107 C 0.9293(4) 0.5524(3) 0.84736(13) 0.0152(7) Uani 1 1 d . . . . .
H107 H 1.061003 0.574027 0.852584 0.018 Uiso 1 1 calc R U . . .
C108 C 0.8401(5) 0.6498(4) 0.80829(14) 0.0209(8) Uani 1 1 d . . . . .
H10A H 0.708348 0.658361 0.815228 0.025 Uiso 1 1 calc R U . . .
H10B H 0.898701 0.732015 0.812793 0.025 Uiso 1 1 calc R U . . .
O109 O 0.8687(4) 0.6014(3) 0.75350(10) 0.0246(6) Uani 1 1 d . . . . .
C110 C 0.9115(5) 0.4759(4) 0.75555(14) 0.0209(8) Uani 1 1 d . . . . .
O110 O 0.9410(4) 0.4188(3) 0.71449(10) 0.0301(6) Uani 1 1 d . . . . .
C111 C 0.9157(4) 0.4307(4) 0.81343(13) 0.0179(7) Uani 1 1 d . . . . .
H11C H 1.022379 0.376467 0.820369 0.022 Uiso 1 1 calc R U . . .
H11D H 0.803316 0.384190 0.821639 0.022 Uiso 1 1 calc R U . . .
O103 O 0.3898(3) 0.4788(2) 0.96622(9) 0.0178(5) Uani 1 1 d . . . . .
C131 C 0.3084(5) 0.3944(4) 0.92659(15) 0.0210(8) Uani 1 1 d . . . . .
H13A H 0.182906 0.375270 0.936372 0.031 Uiso 1 1 calc R U . . .
H13B H 0.308536 0.434096 0.891483 0.031 Uiso 1 1 calc R U . . .
H13C H 0.379523 0.317435 0.925449 0.031 Uiso 1 1 calc R U . . .
O104 O 0.5774(3) 0.5722(2) 1.05239(9) 0.0125(5) Uani 1 1 d . . . . .
Si2 Si 0.52496(12) 0.45904(9) 1.09719(4) 0.0135(2) Uani 1 1 d . . . . .
C141 C 0.2788(5) 0.4066(4) 1.08900(15) 0.0223(8) Uani 1 1 d . . . . .
H14A H 0.253120 0.341799 1.115215 0.033 Uiso 1 1 calc R U . . .
H14B H 0.197567 0.477435 1.094553 0.033 Uiso 1 1 calc R U . . .
H14C H 0.258923 0.373498 1.053017 0.033 Uiso 1 1 calc R U . . .
C142 C 0.6808(6) 0.3212(4) 1.08726(17) 0.0277(9) Uani 1 1 d . . . . .
H14D H 0.651138 0.255939 1.112906 0.042 Uiso 1 1 calc R U . . .
H14E H 0.664150 0.289102 1.050980 0.042 Uiso 1 1 calc R U . . .
H14F H 0.807707 0.347060 1.092767 0.042 Uiso 1 1 calc R U . . .
C143 C 0.5640(4) 0.5364(4) 1.16549(14) 0.0181(7) Uani 1 1 d . . . . .
C144 C 0.5388(5) 0.4373(4) 1.21053(14) 0.0229(8) Uani 1 1 d . . . . .
H14G H 0.625642 0.369270 1.205678 0.034 Uiso 1 1 calc R U . . .
H14H H 0.560828 0.476156 1.245345 0.034 Uiso 1 1 calc R U . . .
H14I H 0.414326 0.404543 1.208723 0.034 Uiso 1 1 calc R U . . .
C145 C 0.4250(5) 0.6446(4) 1.17351(16) 0.0243(8) Uani 1 1 d . . . . .
H14J H 0.440227 0.706791 1.145441 0.036 Uiso 1 1 calc R U . . .
H14K H 0.300652 0.611624 1.171737 0.036 Uiso 1 1 calc R U . . .
H14L H 0.447154 0.683237 1.208359 0.036 Uiso 1 1 calc R U . . .
C146 C 0.7624(5) 0.5905(4) 1.16924(15) 0.0279(9) Uani 1 1 d . . . . .
H14M H 0.850602 0.523341 1.164265 0.042 Uiso 1 1 calc R U . . .
H14N H 0.777888 0.653348 1.141479 0.042 Uiso 1 1 calc R U . . .
H14O H 0.782538 0.628469 1.204309 0.042 Uiso 1 1 calc R U . . .
O105 O 0.9344(3) 0.6422(2) 1.04554(9) 0.0154(5) Uani 1 1 d . . . . .
C151 C 1.1079(4) 0.7085(4) 1.04010(15) 0.0190(8) Uani 1 1 d . . . . .
H15A H 1.154197 0.732994 1.075412 0.028 Uiso 1 1 calc R U . . .
H15B H 1.196568 0.653953 1.023119 0.028 Uiso 1 1 calc R U . . .
H15C H 1.088832 0.782750 1.018140 0.028 Uiso 1 1 calc R U . . .

loop_
_atom_site_aniso_label
_atom_site_aniso_U_11
_atom_site_aniso_U_22
_atom_site_aniso_U_33
_atom_site_aniso_U_23
_atom_site_aniso_U_13
_atom_site_aniso_U_12
C1 0.0172(16) 0.0109(17) 0.0118(17) -0.0019(13) -0.0019(11) 0.0023(13)
C2 0.0167(15) 0.0145(18) 0.0105(16) 0.0027(13) 0.0031(11) 0.0006(13)
C3 0.0121(15) 0.0105(17) 0.0188(18) -0.0019(14) -0.0005(12) 0.0001(13)
C4 0.0148(15) 0.0097(16) 0.0111(17) -0.0015(13) -0.0034(11) 0.0032(13)
C5 0.0136(14) 0.0107(17) 0.0148(18) 0.0006(13) 0.0023(12) 0.0011(13)
C6 0.0122(14) 0.0093(16) 0.0165(18) -0.0021(13) -0.0016(11) -0.0012(13)
C7 0.0137(15) 0.0122(17) 0.0149(18) 0.0012(14) -0.0008(12) -0.0011(13)
C8 0.0279(18) 0.018(2) 0.0149(19) 0.0017(15) -0.0036(14) -0.0009(15)
O9 0.0285(12) 0.0243(15) 0.0147(13) 0.0058(12) -0.0029(9) 0.0002(12)
O10 0.0318(14) 0.0421(19) 0.0132(14) -0.0019(12) 0.0011(10) -0.0008(13)
C10 0.0147(16) 0.029(2) 0.018(2) 0.0007(17) -0.0018(13) -0.0055(15)
C11 0.0243(17) 0.0170(18) 0.0119(18) 0.0016(14) -0.0029(13) -0.0004(15)
O3 0.0102(10) 0.0247(15) 0.0193(12) 0.0056(11) -0.0024(8) -0.0049(11)
C31 0.0168(16) 0.022(2) 0.028(2) 0.0097(17) -0.0008(14) -0.0043(15)
O4 0.0165(11) 0.0137(12) 0.0119(12) -0.0002(10) -0.0041(8) -0.0021(10)
Si1 0.0168(4) 0.0114(5) 0.0137(5) -0.0009(4) -0.0032(3) 0.0005(4)
C41 0.0236(18) 0.026(2) 0.021(2) -0.0040(16) -0.0046(14) -0.0088(16)
C42 0.035(2) 0.017(2) 0.029(2) -0.0008(17) -0.0117(16) 0.0106(17)
C43 0.0231(17) 0.0173(19) 0.0129(18) -0.0018(14) -0.0020(13) 0.0025(15)
C44 0.037(2) 0.022(2) 0.0166(19) -0.0031(16) -0.0067(14) 0.0046(17)
C45 0.0270(19) 0.034(2) 0.016(2) 0.0019(17) 0.0026(14) -0.0048(17)
C46 0.036(2) 0.0162(19) 0.019(2) -0.0002(16) -0.0070(15) 0.0016(16)
O5 0.0137(11) 0.0200(13) 0.0105(12) 0.0020(10) -0.0001(8) -0.0029(10)
C51 0.0137(16) 0.022(2) 0.0183(19) 0.0037(15) 0.0006(12) -0.0025(14)
C101 0.0162(15) 0.0107(17) 0.0137(18) 0.0005(13) 0.0025(12) -0.0001(13)
C102 0.0150(15) 0.0158(18) 0.0123(17) 0.0002(14) -0.0032(11) -0.0010(13)
C103 0.0128(15) 0.0100(17) 0.0153(18) 0.0018(13) 0.0008(11) -0.0008(13)
C104 0.0136(14) 0.0109(16) 0.0117(17) -0.0007(13) 0.0016(11) 0.0018(13)
C105 0.0149(15) 0.0102(16) 0.0136(17) -0.0001(13) -0.0017(12) 0.0013(13)
C106 0.0129(14) 0.0096(17) 0.0161(18) 0.0014(13) 0.0010(12) -0.0016(13)
C107 0.0153(15) 0.0178(19) 0.0127(18) -0.0023(14) 0.0024(12) -0.0029(14)
C108 0.0330(19) 0.0156(19) 0.0144(19) -0.0018(15) 0.0055(14) 0.0002(15)
O109 0.0437(15) 0.0190(14) 0.0111(13) 0.0031(11) 0.0032(10) 0.0019(12)
C110 0.0223(17) 0.022(2) 0.0183(19) -0.0046(16) 0.0052(13) -0.0069(15)
O110 0.0453(16) 0.0276(16) 0.0178(14) -0.0053(13) 0.0092(11) -0.0030(13)
C111 0.0230(16) 0.0154(18) 0.0156(17) 0.0006(15) 0.0055(12) 0.0015(15)
O103 0.0129(10) 0.0232(14) 0.0175(13) -0.0056(11) 0.0032(8) -0.0054(10)
C131 0.0176(16) 0.018(2) 0.027(2) -0.0061(15) 0.0009(14) -0.0034(14)
O104 0.0172(11) 0.0122(12) 0.0083(12) 0.0001(9) 0.0045(8) -0.0012(9)
Si2 0.0162(4) 0.0121(5) 0.0124(5) 0.0004(4) 0.0033(3) 0.0006(4)
C141 0.0257(17) 0.024(2) 0.0175(19) 0.0040(16) 0.0028(13) -0.0074(16)
C142 0.038(2) 0.020(2) 0.026(2) 0.0030(17) 0.0116(16) 0.0091(17)
C143 0.0217(17) 0.0185(19) 0.0142(18) 0.0016(15) 0.0013(13) -0.0003(15)
C144 0.0299(18) 0.027(2) 0.0121(17) 0.0015(17) 0.0022(13) -0.0003(18)
C145 0.037(2) 0.017(2) 0.019(2) -0.0035(16) 0.0067(15) 0.0032(16)
C146 0.0235(18) 0.044(3) 0.016(2) 0.0036(18) -0.0048(14) -0.0114(18)
O105 0.0138(11) 0.0188(13) 0.0136(12) -0.0008(10) 0.0008(8) -0.0025(10)
C151 0.0137(16) 0.022(2) 0.021(2) -0.0042(16) -0.0002(13) -0.0043(14)

loop_
_atom_type_symbol
_atom_type_description
_atom_type_scat_dispersion_real
_atom_type_scat_dispersion_imag
_atom_type_scat_source
C C 0.0033 0.0016 'International Tables Vol C Tables 4.2.6.8 and 6.1.1.4'
H H 0.0000 0.0000 'International Tables Vol C Tables 4.2.6.8 and 6.1.1.4'
O O 0.0106 0.0060 'International Tables Vol C Tables 4.2.6.8 and 6.1.1.4'
Si Si 0.0817 0.0704 'International Tables Vol C Tables 4.2.6.8 and 6.1.1.4'

loop_
_geom_angle_atom_site_label_1
_geom_angle_atom_site_label_2
_geom_angle_atom_site_label_3
_geom_angle
_geom_angle_site_symmetry_1
_geom_angle_site_symmetry_3
_geom_angle_publ_flag
C6 C1 C2 120.1(3) . . ?
C6 C1 C7 119.6(3) . . ?
C2 C1 C7 120.3(3) . . ?
C3 C2 C1 119.6(3) . . ?
C3 C2 H2 120.2 . . ?
C1 C2 H2 120.2 . . ?
O3 C3 C4 115.2(3) . . ?
O3 C3 C2 123.6(3) . . ?
C4 C3 C2 121.1(3) . . ?
O4 C4 C3 120.8(3) . . ?
O4 C4 C5 120.1(3) . . ?
C3 C4 C5 119.0(3) . . ?
O5 C5 C6 124.4(3) . . ?
O5 C5 C4 115.3(3) . . ?
C6 C5 C4 120.3(3) . . ?
C1 C6 C5 119.9(3) . . ?
C1 C6 H6 120.1 . . ?
C5 C6 H6 120.1 . . ?
C1 C7 C11 115.6(3) . . ?
C1 C7 C8 113.8(3) . . ?
C11 C7 C8 101.0(3) . . ?
C1 C7 H7 108.7 . . ?
C11 C7 H7 108.7 . . ?
C8 C7 H7 108.7 . . ?
O9 C8 C7 105.9(3) . . ?
O9 C8 H8A 110.6 . . ?
C7 C8 H8A 110.6 . . ?
O9 C8 H8B 110.6 . . ?
C7 C8 H8B 110.6 . . ?
H8A C8 H8B 108.7 . . ?
C10 O9 C8 109.9(3) . . ?
O10 C10 O9 121.0(3) . . ?
O10 C10 C11 128.6(4) . . ?
O9 C10 C11 110.4(3) . . ?
C10 C11 C7 104.8(3) . . ?
C10 C11 H11A 110.8 . . ?
C7 C11 H11A 110.8 . . ?
C10 C11 H11B 110.8 . . ?
C7 C11 H11B 110.8 . . ?
H11A C11 H11B 108.9 . . ?
C3 O3 C31 116.7(2) . . ?
O3 C31 H31A 109.5 . . ?
O3 C31 H31B 109.5 . . ?
H31A C31 H31B 109.5 . . ?
O3 C31 H31C 109.5 . . ?
H31A C31 H31C 109.5 . . ?
H31B C31 H31C 109.5 . . ?
C4 O4 Si1 129.5(2) . . ?
O4 Si1 C41 111.47(15) . . ?
O4 Si1 C42 109.65(15) . . ?
C41 Si1 C42 109.11(19) . . ?
O4 Si1 C43 104.14(14) . . ?
C41 Si1 C43 110.41(16) . . ?
C42 Si1 C43 112.01(18) . . ?
Si1 C41 H41A 109.5 . . ?
Si1 C41 H41B 109.5 . . ?
H41A C41 H41B 109.5 . . ?
Si1 C41 H41C 109.5 . . ?
H41A C41 H41C 109.5 . . ?
H41B C41 H41C 109.5 . . ?
Si1 C42 H42A 109.5 . . ?
Si1 C42 H42B 109.5 . . ?
H42A C42 H42B 109.5 . . ?
Si1 C42 H42C 109.5 . . ?
H42A C42 H42C 109.5 . . ?
H42B C42 H42C 109.5 . . ?
C44 C43 C46 109.4(3) . . ?
C44 C43 C45 108.9(3) . . ?
C46 C43 C45 108.6(3) . . ?
C44 C43 Si1 110.2(3) . . ?
C46 C43 Si1 109.9(2) . . ?
C45 C43 Si1 109.9(2) . . ?
C43 C44 H44A 109.5 . . ?
C43 C44 H44B 109.5 . . ?
H44A C44 H44B 109.5 . . ?
C43 C44 H44C 109.5 . . ?
H44A C44 H44C 109.5 . . ?
H44B C44 H44C 109.5 . . ?
C43 C45 H45A 109.5 . . ?
C43 C45 H45B 109.5 . . ?
H45A C45 H45B 109.5 . . ?
C43 C45 H45C 109.5 . . ?
H45A C45 H45C 109.5 . . ?
H45B C45 H45C 109.5 . . ?
C43 C46 H46A 109.5 . . ?
C43 C46 H46B 109.5 . . ?
H46A C46 H46B 109.5 . . ?
C43 C46 H46C 109.5 . . ?
H46A C46 H46C 109.5 . . ?
H46B C46 H46C 109.5 . . ?
C5 O5 C51 117.3(2) . . ?
O5 C51 H51A 109.5 . . ?
O5 C51 H51B 109.5 . . ?
H51A C51 H51B 109.5 . . ?
O5 C51 H51C 109.5 . . ?
H51A C51 H51C 109.5 . . ?
H51B C51 H51C 109.5 . . ?
C102 C101 C106 119.3(3) . . ?
C102 C101 C107 120.5(3) . . ?
C106 C101 C107 120.1(3) . . ?
C103 C102 C101 119.9(3) . . ?
C103 C102 H102 120.0 . . ?
C101 C102 H102 120.0 . . ?
O103 C103 C102 124.0(3) . . ?
O103 C103 C104 114.8(3) . . ?
C102 C103 C104 121.2(3) . . ?
O104 C104 C105 120.3(3) . . ?
O104 C104 C103 121.0(3) . . ?
C105 C104 C103 118.7(3) . . ?
O105 C105 C106 124.3(3) . . ?
O105 C105 C104 115.6(3) . . ?
C106 C105 C104 120.1(3) . . ?
C105 C106 C101 120.7(3) . . ?
C105 C106 H106 119.7 . . ?
C101 C106 H106 119.7 . . ?
C101 C107 C111 117.0(3) . . ?
C101 C107 C108 112.5(3) . . ?
C111 C107 C108 101.3(3) . . ?
C101 C107 H107 108.5 . . ?
C111 C107 H107 108.5 . . ?
C108 C107 H107 108.5 . . ?
O109 C108 C107 106.2(3) . . ?
O109 C108 H10A 110.5 . . ?
C107 C108 H10A 110.5 . . ?
O109 C108 H10B 110.5 . . ?
C107 C108 H10B 110.5 . . ?
H10A C108 H10B 108.7 . . ?
C110 O109 C108 110.0(3) . . ?
O110 C110 O109 120.1(3) . . ?
O110 C110 C111 129.8(4) . . ?
O109 C110 C111 110.1(3) . . ?
C110 C111 C107 104.5(3) . . ?
C110 C111 H11C 110.8 . . ?
C107 C111 H11C 110.8 . . ?
C110 C111 H11D 110.8 . . ?
C107 C111 H11D 110.8 . . ?
H11C C111 H11D 108.9 . . ?
C103 O103 C131 116.2(3) . . ?
O103 C131 H13A 109.5 . . ?
O103 C131 H13B 109.5 . . ?
H13A C131 H13B 109.5 . . ?
O103 C131 H13C 109.5 . . ?
H13A C131 H13C 109.5 . . ?
H13B C131 H13C 109.5 . . ?
C104 O104 Si2 128.8(2) . . ?
O104 Si2 C142 109.19(15) . . ?
O104 Si2 C141 111.49(14) . . ?
C142 Si2 C141 109.16(19) . . ?
O104 Si2 C143 104.29(15) . . ?
C142 Si2 C143 112.12(18) . . ?
C141 Si2 C143 110.54(16) . . ?
Si2 C141 H14A 109.5 . . ?
Si2 C141 H14B 109.5 . . ?
H14A C141 H14B 109.5 . . ?
Si2 C141 H14C 109.5 . . ?
H14A C141 H14C 109.5 . . ?
H14B C141 H14C 109.5 . . ?
Si2 C142 H14D 109.5 . . ?
Si2 C142 H14E 109.5 . . ?
H14D C142 H14E 109.5 . . ?
Si2 C142 H14F 109.5 . . ?
H14D C142 H14F 109.5 . . ?
H14E C142 H14F 109.5 . . ?
C145 C143 C144 109.2(3) . . ?
C145 C143 C146 108.8(3) . . ?
C144 C143 C146 109.3(3) . . ?
C145 C143 Si2 110.5(2) . . ?
C144 C143 Si2 109.3(3) . . ?
C146 C143 Si2 109.7(2) . . ?
C143 C144 H14G 109.5 . . ?
C143 C144 H14H 109.5 . . ?
H14G C144 H14H 109.5 . . ?
C143 C144 H14I 109.5 . . ?
H14G C144 H14I 109.5 . . ?
H14H C144 H14I 109.5 . . ?
C143 C145 H14J 109.5 . . ?
C143 C145 H14K 109.5 . . ?
H14J C145 H14K 109.5 . . ?
C143 C145 H14L 109.5 . . ?
H14J C145 H14L 109.5 . . ?
H14K C145 H14L 109.5 . . ?
C143 C146 H14M 109.5 . . ?
C143 C146 H14N 109.5 . . ?
H14M C146 H14N 109.5 . . ?
C143 C146 H14O 109.5 . . ?
H14M C146 H14O 109.5 . . ?
H14N C146 H14O 109.5 . . ?
C105 O105 C151 116.9(3) . . ?
O105 C151 H15A 109.5 . . ?
O105 C151 H15B 109.5 . . ?
H15A C151 H15B 109.5 . . ?
O105 C151 H15C 109.5 . . ?
H15A C151 H15C 109.5 . . ?
H15B C151 H15C 109.5 . . ?

loop_
_geom_bond_atom_site_label_1
_geom_bond_atom_site_label_2
_geom_bond_distance
_geom_bond_site_symmetry_2
_geom_bond_publ_flag
C1 C6 1.393(5) . ?
C1 C2 1.394(4) . ?
C1 C7 1.523(4) . ?
C2 C3 1.392(4) . ?
C2 H2 0.9300 . ?
C3 O3 1.368(4) . ?
C3 C4 1.390(5) . ?
C4 O4 1.373(4) . ?
C4 C5 1.401(4) . ?
C5 O5 1.366(4) . ?
C5 C6 1.398(4) . ?
C6 H6 0.9300 . ?
C7 C11 1.536(5) . ?
C7 C8 1.541(5) . ?
C7 H7 0.9800 . ?
C8 O9 1.457(4) . ?
C8 H8A 0.9700 . ?
C8 H8B 0.9700 . ?
O9 C10 1.350(5) . ?
O10 C10 1.205(4) . ?
C10 C11 1.500(5) . ?
C11 H11A 0.9700 . ?
C11 H11B 0.9700 . ?
O3 C31 1.424(4) . ?
C31 H31A 0.9600 . ?
C31 H31B 0.9600 . ?
C31 H31C 0.9600 . ?
O4 Si1 1.671(2) . ?
Si1 C41 1.853(3) . ?
Si1 C42 1.858(4) . ?
Si1 C43 1.882(4) . ?
C41 H41A 0.9600 . ?
C41 H41B 0.9600 . ?
C41 H41C 0.9600 . ?
C42 H42A 0.9600 . ?
C42 H42B 0.9600 . ?
C42 H42C 0.9600 . ?
C43 C44 1.537(5) . ?
C43 C46 1.539(5) . ?
C43 C45 1.544(5) . ?
C44 H44A 0.9600 . ?
C44 H44B 0.9600 . ?
C44 H44C 0.9600 . ?
C45 H45A 0.9600 . ?
C45 H45B 0.9600 . ?
C45 H45C 0.9600 . ?
C46 H46A 0.9600 . ?
C46 H46B 0.9600 . ?
C46 H46C 0.9600 . ?
O5 C51 1.432(4) . ?
C51 H51A 0.9600 . ?
C51 H51B 0.9600 . ?
C51 H51C 0.9600 . ?
C101 C102 1.393(4) . ?
C101 C106 1.398(5) . ?
C101 C107 1.515(4) . ?
C102 C103 1.389(5) . ?
C102 H102 0.9300 . ?
C103 O103 1.373(4) . ?
C103 C104 1.400(5) . ?
C104 O104 1.368(4) . ?
C104 C105 1.398(4) . ?
C105 O105 1.367(4) . ?
C105 C106 1.395(5) . ?
C106 H106 0.9300 . ?
C107 C111 1.533(5) . ?
C107 C108 1.539(5) . ?
C107 H107 0.9800 . ?
C108 O109 1.460(4) . ?
C108 H10A 0.9700 . ?
C108 H10B 0.9700 . ?
O109 C110 1.360(5) . ?
C110 O110 1.198(4) . ?
C110 C111 1.501(5) . ?
C111 H11C 0.9700 . ?
C111 H11D 0.9700 . ?
O103 C131 1.437(4) . ?
C131 H13A 0.9600 . ?
C131 H13B 0.9600 . ?
C131 H13C 0.9600 . ?
O104 Si2 1.673(2) . ?
Si2 C142 1.855(4) . ?
Si2 C141 1.862(3) . ?
Si2 C143 1.884(4) . ?
C141 H14A 0.9600 . ?
C141 H14B 0.9600 . ?
C141 H14C 0.9600 . ?
C142 H14D 0.9600 . ?
C142 H14E 0.9600 . ?
C142 H14F 0.9600 . ?
C143 C145 1.532(5) . ?
C143 C144 1.536(5) . ?
C143 C146 1.538(5) . ?
C144 H14G 0.9600 . ?
C144 H14H 0.9600 . ?
C144 H14I 0.9600 . ?
C145 H14J 0.9600 . ?
C145 H14K 0.9600 . ?
C145 H14L 0.9600 . ?
C146 H14M 0.9600 . ?
C146 H14N 0.9600 . ?
C146 H14O 0.9600 . ?
O105 C151 1.439(4) . ?
C151 H15A 0.9600 . ?
C151 H15B 0.9600 . ?
C151 H15C 0.9600 . ?

loop_
_geom_torsion_atom_site_label_1
_geom_torsion_atom_site_label_2
_geom_torsion_atom_site_label_3
_geom_torsion_atom_site_label_4
_geom_torsion
_geom_torsion_site_symmetry_1
_geom_torsion_site_symmetry_2
_geom_torsion_site_symmetry_3
_geom_torsion_site_symmetry_4
_geom_torsion_publ_flag
C6 C1 C2 C3 -0.9(5) . . . . ?
C7 C1 C2 C3 177.0(3) . . . . ?
C1 C2 C3 O3 -178.1(3) . . . . ?
C1 C2 C3 C4 0.2(5) . . . . ?
O3 C3 C4 O4 2.9(5) . . . . ?
C2 C3 C4 O4 -175.5(3) . . . . ?
O3 C3 C4 C5 179.0(3) . . . . ?
C2 C3 C4 C5 0.6(5) . . . . ?
O4 C4 C5 O5 -5.1(5) . . . . ?
C3 C4 C5 O5 178.8(3) . . . . ?
O4 C4 C5 C6 175.5(3) . . . . ?
C3 C4 C5 C6 -0.6(5) . . . . ?
C2 C1 C6 C5 0.9(5) . . . . ?
C7 C1 C6 C5 -177.1(3) . . . . ?
O5 C5 C6 C1 -179.4(3) . . . . ?
C4 C5 C6 C1 -0.1(5) . . . . ?
C6 C1 C7 C11 119.4(3) . . . . ?
C2 C1 C7 C11 -58.6(4) . . . . ?
C6 C1 C7 C8 -124.3(3) . . . . ?
C2 C1 C7 C8 57.7(4) . . . . ?
C1 C7 C8 O9 -152.4(3) . . . . ?
C11 C7 C8 O9 -27.9(3) . . . . ?
C7 C8 O9 C10 22.1(3) . . . . ?
C8 O9 C10 O10 174.2(3) . . . . ?
C8 O9 C10 C11 -6.1(4) . . . . ?
O10 C10 C11 C7 167.3(3) . . . . ?
O9 C10 C11 C7 -12.4(4) . . . . ?
C1 C7 C11 C10 147.3(3) . . . . ?
C8 C7 C11 C10 24.0(3) . . . . ?
C4 C3 O3 C31 160.7(3) . . . . ?
C2 C3 O3 C31 -20.9(5) . . . . ?
C3 C4 O4 Si1 -78.1(4) . . . . ?
C5 C4 O4 Si1 105.9(3) . . . . ?
C4 O4 Si1 C41 98.3(3) . . . . ?
C4 O4 Si1 C42 -22.7(3) . . . . ?
C4 O4 Si1 C43 -142.7(3) . . . . ?
O4 Si1 C43 C44 173.9(2) . . . . ?
C41 Si1 C43 C44 -66.3(3) . . . . ?
C42 Si1 C43 C44 55.5(3) . . . . ?
O4 Si1 C43 C46 -65.4(3) . . . . ?
C41 Si1 C43 C46 54.3(3) . . . . ?
C42 Si1 C43 C46 176.1(2) . . . . ?
O4 Si1 C43 C45 54.0(3) . . . . ?
C41 Si1 C43 C45 173.8(3) . . . . ?
C42 Si1 C43 C45 -64.4(3) . . . . ?
C6 C5 O5 C51 -12.4(5) . . . . ?
C4 C5 O5 C51 168.2(3) . . . . ?
C106 C101 C102 C103 1.2(5) . . . . ?
C107 C101 C102 C103 -176.7(3) . . . . ?
C101 C102 C103 O103 178.5(3) . . . . ?
C101 C102 C103 C104 -0.3(5) . . . . ?
O103 C103 C104 O104 -2.5(5) . . . . ?
C102 C103 C104 O104 176.4(3) . . . . ?
O103 C103 C104 C105 -179.6(3) . . . . ?
C102 C103 C104 C105 -0.6(5) . . . . ?
O104 C104 C105 O105 4.0(5) . . . . ?
C103 C104 C105 O105 -178.9(3) . . . . ?
O104 C104 C105 C106 -176.4(3) . . . . ?
C103 C104 C105 C106 0.7(5) . . . . ?
O105 C105 C106 C101 179.8(3) . . . . ?
C104 C105 C106 C101 0.2(5) . . . . ?
C102 C101 C106 C105 -1.1(5) . . . . ?
C107 C101 C106 C105 176.8(3) . . . . ?
C102 C101 C107 C111 -49.8(4) . . . . ?
C106 C101 C107 C111 132.3(3) . . . . ?
C102 C101 C107 C108 67.0(4) . . . . ?
C106 C101 C107 C108 -111.0(4) . . . . ?
C101 C107 C108 O109 -152.3(3) . . . . ?
C111 C107 C108 O109 -26.6(3) . . . . ?
C107 C108 O109 C110 17.7(4) . . . . ?
C108 O109 C110 O110 -179.7(3) . . . . ?
C108 O109 C110 C111 -0.3(4) . . . . ?
O110 C110 C111 C107 162.2(4) . . . . ?
O109 C110 C111 C107 -17.0(4) . . . . ?
C101 C107 C111 C110 148.5(3) . . . . ?
C108 C107 C111 C110 25.8(3) . . . . ?
C102 C103 O103 C131 21.0(5) . . . . ?
C104 C103 O103 C131 -160.1(3) . . . . ?
C105 C104 O104 Si2 -105.7(3) . . . . ?
C103 C104 O104 Si2 77.3(4) . . . . ?
C104 O104 Si2 C142 22.6(3) . . . . ?
C104 O104 Si2 C141 -98.1(3) . . . . ?
C104 O104 Si2 C143 142.6(3) . . . . ?
O104 Si2 C143 C145 65.4(3) . . . . ?
C142 Si2 C143 C145 -176.6(3) . . . . ?
C141 Si2 C143 C145 -54.6(3) . . . . ?
O104 Si2 C143 C144 -174.4(2) . . . . ?
C142 Si2 C143 C144 -56.4(3) . . . . ?
C141 Si2 C143 C144 65.6(3) . . . . ?
O104 Si2 C143 C146 -54.6(3) . . . . ?
C142 Si2 C143 C146 63.4(3) . . . . ?
C141 Si2 C143 C146 -174.5(3) . . . . ?
C106 C105 O105 C151 13.3(5) . . . . ?
C104 C105 O105 C151 -167.1(3) . . . . ?
